data_7150348
loop_
_publ_author_name
'Kreher, David'
'Batsanov, Andrei S.'
'Wang, Changsheng'
'Bryce, Martin R.'

_publ_section_title
;
 Functionalisation reactions of 2,5-diphenyl-1,3,4-oxadiazoles bearing
 a terminal ethynyl or butadiynyl substituent: X-ray crystal structures
 of the products.
;
_journal_issue 6
_journal_name_full 'Organic &amp; biomolecular chemistry'
_journal_page_first 858
_journal_page_last 862
_journal_paper_doi 10.1039/b315694j
_journal_volume 2
_journal_year 2004
_chemical_formula_moiety 'C21 H18 N2 O2'
_chemical_formula_sum 'C21 H18 N2 O2'
_chemical_formula_weight 330.37
_chemical_name_systematic
; {3-[5-(4-tert-Butylphenyl)-1,3,4-oxadiazol-2-yl]-phenyl}-
propynal
;
_chemical_temperature_decomposition 426.6(15)
_space_group_IT_number 14
_symmetry_cell_setting monoclinic
_symmetry_space_group_name_Hall '-P 2ybc'
_symmetry_space_group_name_H-M 'P 1 21/c 1'
_atom_sites_solution_hydrogens difmap
_atom_sites_solution_primary direct
_atom_sites_solution_secondary difmap
_audit_creation_method SHELXL-97
_cell_angle_alpha 90.00
_cell_angle_beta 97.94(1)
_cell_angle_gamma 90.00
_cell_formula_units_Z 4
_cell_length_a 11.945(2)
_cell_length_b 6.183(1)
_cell_length_c 23.460(5)
_cell_measurement_reflns_used 915
_cell_measurement_temperature 120(2)
_cell_measurement_theta_max 20.47
_cell_measurement_theta_min 10.24
_cell_volume 1716.0(5)
_computing_cell_refinement 'SMART version 5.625 (Bruker, 2001)'
_computing_data_collection 'SMART version 5.625 (Bruker, 2001)'
_computing_data_reduction 'SAINT version 6.02A (Bruker, 2001)'
_computing_molecular_graphics 'SHELXTL version 6.12 (Bruker, 2001)'
_computing_publication_material 'SHELXTL version 6.12 (Bruker, 2001)'
_computing_structure_refinement 'SHELXL-97 (Sheldrick, 1997)'
_computing_structure_solution 'SHELXS-97 (Sheldrick, 1990)'
_diffrn_ambient_temperature 120(2)
_diffrn_detector_area_resol_mean 8
_diffrn_measured_fraction_theta_full 1.000
_diffrn_measured_fraction_theta_max 1.000
_diffrn_measurement_device_type 'SMART 1K CCD area detector'
_diffrn_measurement_method '\w scans'
_diffrn_radiation_monochromator graphite
_diffrn_radiation_source 'fine-focus sealed tube'
_diffrn_radiation_type MoK\a
_diffrn_radiation_wavelength 0.71073
_diffrn_reflns_av_R_equivalents 0.0599
_diffrn_reflns_av_sigmaI/netI 0.0375
_diffrn_reflns_limit_h_max 15
_diffrn_reflns_limit_h_min -15
_diffrn_reflns_limit_k_max 8
_diffrn_reflns_limit_k_min -8
_diffrn_reflns_limit_l_max 30
_diffrn_reflns_limit_l_min -30
_diffrn_reflns_number 19480
_diffrn_reflns_theta_full 27.50
_diffrn_reflns_theta_max 27.50
_diffrn_reflns_theta_min 1.72
_diffrn_standards_decay_% 0
_exptl_absorpt_coefficient_mu 0.083
_exptl_absorpt_correction_type none
_exptl_crystal_colour yellow
_exptl_crystal_density_diffrn 1.279
_exptl_crystal_density_meas ?
_exptl_crystal_density_method .
_exptl_crystal_description prism
_exptl_crystal_F_000 696
_exptl_crystal_size_max 0.43
_exptl_crystal_size_mid 0.17
_exptl_crystal_size_min 0.07
_refine_diff_density_max 0.313
_refine_diff_density_min -0.349
_refine_diff_density_rms 0.054
_refine_ls_extinction_method none
_refine_ls_goodness_of_fit_ref 1.051
_refine_ls_hydrogen_treatment refall
_refine_ls_matrix_type full
_refine_ls_number_parameters 298
_refine_ls_number_reflns 3935
_refine_ls_number_restraints 0
_refine_ls_restrained_S_all 1.051
_refine_ls_R_factor_all 0.0737
_refine_ls_R_factor_gt 0.0525
_refine_ls_shift/su_max 0.001
_refine_ls_shift/su_mean 0.000
_refine_ls_structure_factor_coef Fsqd
_refine_ls_weighting_details 'calc w=1/[\s^2^(Fo^2^)+(0.0969P)^2^+0.1289P] where P=(Fo^2^+2Fc^2^)/3'
_refine_ls_weighting_scheme calc
_refine_ls_wR_factor_gt 0.1459
_refine_ls_wR_factor_ref 0.1606
_reflns_number_gt 2788
_reflns_number_total 3935
_reflns_threshold_expression I>2\s(I)
_cod_data_source_file b315694j.txt
_cod_data_source_block (5)
_cod_depositor_comments
;
The following automatic conversions were performed:
'_symmetry_cell_setting' value 'Monoclinic' changed to 'monoclinic'
according to '/home/adriana/struct/CIF-dictionaries/cif_core.dic'
dictionary named 'cif_core.dic' version 2.4.1 from 2010-06-29.

Automatic conversion script
Id: cif_fix_enum 1555 2011-01-17 13:19:09Z saulius 

'_chemical_melting_point' tag was changed to
'_chemical_temperature_decomposition' since the value had been given
as '152--155\% C (decomp.)'. The value was changed to '426.6(15)' - 
it was converted from degrees Celsius(C) to Kelvins(K), 
the average value was taken and precision was estimated.

Adriana Da\<skevi\<c, 2011-06-14
;
_cod_original_sg_symbol_H-M P2(1)/c
_cod_database_code 7150348

loop_
_symmetry_equiv_pos_as_xyz
'x, y, z'
'-x, y+1/2, -z+1/2'
'-x, -y, -z'
'x, -y-1/2, z-1/2'

loop_
_atom_site_label
_atom_site_type_symbol
_atom_site_fract_x
_atom_site_fract_y
_atom_site_fract_z
_atom_site_U_iso_or_equiv
_atom_site_adp_type
_atom_site_occupancy
_atom_site_symmetry_multiplicity
_atom_site_calc_flag
_atom_site_refinement_flags
_atom_site_disorder_assembly
_atom_site_disorder_group
O1 O 0.27571(9) 0.18054(17) 0.38309(5) 0.0342(3) Uani 1 1 d . . .
O2 O 0.42917(17) -0.4583(3) 0.77257(7) 0.0752(5) Uani 1 1 d . . .
N1 N 0.34072(12) 0.5065(2) 0.36748(7) 0.0392(4) Uani 1 1 d . . .
N2 N 0.37884(12) 0.4473(2) 0.42459(6) 0.0395(4) Uani 1 1 d . . .
C1 C 0.28139(13) 0.3457(3) 0.34482(7) 0.0332(4) Uani 1 1 d . . .
C2 C 0.33891(13) 0.2573(3) 0.43201(7) 0.0318(4) Uani 1 1 d . . .
C3 C 0.04374(14) 0.2617(3) 0.11273(7) 0.0361(4) Uani 1 1 d . . .
C4 C -0.06284(16) 0.1230(3) 0.10996(9) 0.0417(4) Uani 1 1 d . . .
H41 H -0.0988(17) 0.116(3) 0.0688(9) 0.046(5) Uiso 1 1 d . . .
H42 H -0.0468(18) -0.021(4) 0.1223(10) 0.053(6) Uiso 1 1 d . . .
H43 H -0.1192(19) 0.187(3) 0.1332(9) 0.053(6) Uiso 1 1 d . . .
C5 C 0.0081(2) 0.4818(3) 0.08586(9) 0.0500(5) Uani 1 1 d . . .
H51 H 0.073(2) 0.573(4) 0.0820(10) 0.068(7) Uiso 1 1 d . . .
H52 H -0.0352(19) 0.458(3) 0.0474(10) 0.055(6) Uiso 1 1 d . . .
H53 H -0.040(2) 0.560(4) 0.1129(12) 0.074(8) Uiso 1 1 d . . .
C6 C 0.12634(18) 0.1513(5) 0.07770(10) 0.0580(6) Uani 1 1 d . . .
H61 H 0.0902(19) 0.136(4) 0.0381(10) 0.054(6) Uiso 1 1 d . . .
H62 H 0.150(2) 0.001(4) 0.0943(11) 0.062(7) Uiso 1 1 d . . .
H63 H 0.195(2) 0.242(4) 0.0775(10) 0.070(7) Uiso 1 1 d . . .
C7 C 0.39055(15) -0.2686(3) 0.63202(8) 0.0399(4) Uani 1 1 d . . .
C8 C 0.39989(16) -0.3829(3) 0.67409(8) 0.0440(4) Uani 1 1 d . . .
C9 C 0.4132(2) -0.5218(4) 0.72413(10) 0.0546(5) Uani 1 1 d . . .
H9 H 0.4143(19) -0.693(4) 0.7086(9) 0.061(6) Uiso 1 1 d . . .
C11 C 0.21994(14) 0.3244(3) 0.28722(7) 0.0344(4) Uani 1 1 d . . .
C12 C 0.15367(18) 0.1442(3) 0.27111(8) 0.0458(5) Uani 1 1 d . . .
H12 H 0.146(2) 0.032(4) 0.2986(11) 0.069(7) Uiso 1 1 d . . .
C13 C 0.09619(18) 0.1266(3) 0.21595(8) 0.0465(5) Uani 1 1 d . . .
H13 H 0.055(2) 0.006(4) 0.2072(10) 0.062(7) Uiso 1 1 d . . .
C14 C 0.10257(14) 0.2862(3) 0.17471(7) 0.0336(4) Uani 1 1 d . . .
C15 C 0.16965(16) 0.4669(3) 0.19190(8) 0.0428(4) Uani 1 1 d . . .
H15 H 0.1777(19) 0.582(4) 0.1628(10) 0.061(6) Uiso 1 1 d . . .
C16 C 0.22695(17) 0.4866(3) 0.24683(8) 0.0430(4) Uani 1 1 d . . .
H16 H 0.2725(18) 0.606(4) 0.2596(9) 0.052(6) Uiso 1 1 d . . .
C21 C 0.35226(13) 0.1239(3) 0.48338(7) 0.0323(4) Uani 1 1 d . . .
C22 C 0.30540(14) -0.0839(3) 0.48180(8) 0.0366(4) Uani 1 1 d . . .
H22 H 0.2644(18) -0.136(3) 0.4453(9) 0.051(6) Uiso 1 1 d . . .
C23 C 0.31830(15) -0.2099(3) 0.53051(8) 0.0384(4) Uani 1 1 d . . .
H23 H 0.2830(18) -0.358(4) 0.5297(9) 0.053(6) Uiso 1 1 d . . .
C24 C 0.37816(13) -0.1336(3) 0.58204(7) 0.0361(4) Uani 1 1 d . . .
C25 C 0.42682(15) 0.0736(3) 0.58327(8) 0.0380(4) Uani 1 1 d . . .
H25 H 0.4720(16) 0.118(3) 0.6182(9) 0.041(5) Uiso 1 1 d . . .
C26 C 0.41409(14) 0.2003(3) 0.53434(8) 0.0362(4) Uani 1 1 d . . .
H26 H 0.4484(16) 0.334(3) 0.5339(8) 0.035(5) Uiso 1 1 d . . .

loop_
_atom_site_aniso_label
_atom_site_aniso_U_11
_atom_site_aniso_U_22
_atom_site_aniso_U_33
_atom_site_aniso_U_23
_atom_site_aniso_U_13
_atom_site_aniso_U_12
O1 0.0375(6) 0.0323(6) 0.0327(6) -0.0032(5) 0.0049(5) -0.0059(5)
O2 0.0956(13) 0.0788(12) 0.0483(10) 0.0096(8) -0.0012(9) 0.0021(9)
N1 0.0395(8) 0.0349(8) 0.0424(9) -0.0015(6) 0.0027(6) -0.0037(6)
N2 0.0391(8) 0.0358(8) 0.0422(8) -0.0019(6) 0.0005(6) -0.0043(6)
C1 0.0332(8) 0.0310(8) 0.0367(9) -0.0014(6) 0.0094(7) 0.0002(6)
C2 0.0280(7) 0.0323(8) 0.0352(9) -0.0085(6) 0.0045(6) -0.0020(6)
C3 0.0361(9) 0.0385(9) 0.0345(9) -0.0004(7) 0.0081(7) -0.0010(7)
C4 0.0397(9) 0.0396(10) 0.0447(11) 0.0049(8) 0.0020(8) -0.0021(8)
C5 0.0619(13) 0.0467(11) 0.0399(11) 0.0114(9) 0.0014(10) -0.0097(10)
C6 0.0425(11) 0.0883(18) 0.0440(12) -0.0184(12) 0.0093(9) 0.0029(12)
C7 0.0362(9) 0.0472(10) 0.0364(9) -0.0034(8) 0.0059(7) 0.0040(7)
C8 0.0415(10) 0.0478(11) 0.0423(11) -0.0028(8) 0.0044(8) 0.0011(8)
C9 0.0643(13) 0.0543(13) 0.0454(12) 0.0046(9) 0.0083(10) 0.0063(10)
C11 0.0356(8) 0.0326(8) 0.0357(9) -0.0022(7) 0.0077(7) -0.0004(7)
C12 0.0633(12) 0.0392(10) 0.0345(10) 0.0035(8) 0.0061(8) -0.0159(9)
C13 0.0613(12) 0.0386(10) 0.0387(10) 0.0000(8) 0.0035(9) -0.0187(9)
C14 0.0345(8) 0.0333(8) 0.0344(9) 0.0008(7) 0.0091(7) 0.0010(7)
C15 0.0501(10) 0.0357(9) 0.0421(10) 0.0055(8) 0.0053(8) -0.0067(8)
C16 0.0468(10) 0.0347(10) 0.0461(11) 0.0017(8) 0.0015(8) -0.0090(8)
C21 0.0279(8) 0.0351(9) 0.0345(9) -0.0058(7) 0.0062(6) 0.0002(6)
C22 0.0367(9) 0.0386(9) 0.0342(9) -0.0067(7) 0.0035(7) -0.0062(7)
C23 0.0381(9) 0.0391(9) 0.0382(9) -0.0025(7) 0.0062(7) -0.0045(7)
C24 0.0316(8) 0.0414(10) 0.0364(9) -0.0017(7) 0.0084(7) 0.0036(7)
C25 0.0323(8) 0.0465(10) 0.0344(9) -0.0077(8) 0.0014(7) 0.0024(7)
C26 0.0304(8) 0.0363(9) 0.0420(10) -0.0081(7) 0.0052(7) -0.0037(7)

loop_
_atom_type_symbol
_atom_type_description
_atom_type_scat_dispersion_real
_atom_type_scat_dispersion_imag
_atom_type_scat_source
C C 0.0033 0.0016 'International Tables Vol C Tables 4.2.6.8 and 6.1.1.4'
H H 0.0000 0.0000 'International Tables Vol C Tables 4.2.6.8 and 6.1.1.4'
N N 0.0061 0.0033 'International Tables Vol C Tables 4.2.6.8 and 6.1.1.4'
O O 0.0106 0.0060 'International Tables Vol C Tables 4.2.6.8 and 6.1.1.4'

loop_
_exptl_crystal_face_index_h
_exptl_crystal_face_index_k
_exptl_crystal_face_index_l
_exptl_crystal_face_perp_dist
-1.00 0.00 2.00 0.0350
1.00 0.00 -2.00 0.0350
0.00 0.00 1.00 0.0600
-1.00 0.00 0.00 0.1200
0.00 1.00 0.00 0.2000
0.00 -1.00 0.00 0.2000

loop_
_geom_angle_atom_site_label_1
_geom_angle_atom_site_label_2
_geom_angle_atom_site_label_3
_geom_angle
_geom_angle_site_symmetry_1
_geom_angle_site_symmetry_3
_geom_angle_publ_flag
C1 O1 C2 102.71(12) . . ?
C1 N1 N2 106.22(14) . . ?
C2 N2 N1 106.83(13) . . ?
N1 C1 O1 112.25(15) . . ?
N1 C1 C11 129.11(15) . . ?
O1 C1 C11 118.61(14) . . ?
N2 C2 O1 111.99(15) . . ?
N2 C2 C21 129.06(15) . . ?
O1 C2 C21 118.95(14) . . ?
C4 C3 C6 108.79(17) . . ?
C4 C3 C14 111.45(14) . . ?
C6 C3 C14 107.98(15) . . ?
C4 C3 C5 107.33(16) . . ?
C6 C3 C5 109.74(18) . . ?
C14 C3 C5 111.53(15) . . ?
C3 C4 H41 107.9(11) . . ?
C3 C4 H42 112.5(13) . . ?
H41 C4 H42 107.3(18) . . ?
C3 C4 H43 111.9(12) . . ?
H41 C4 H43 108.0(16) . . ?
H42 C4 H43 109.1(18) . . ?
C3 C5 H51 111.9(14) . . ?
C3 C5 H52 108.9(12) . . ?
H51 C5 H52 108.9(19) . . ?
C3 C5 H53 107.9(14) . . ?
H51 C5 H53 108(2) . . ?
H52 C5 H53 111(2) . . ?
C3 C6 H61 108.8(13) . . ?
C3 C6 H62 111.4(14) . . ?
H61 C6 H62 109.5(19) . . ?
C3 C6 H63 110.1(14) . . ?
H61 C6 H63 107.9(19) . . ?
H62 C6 H63 109(2) . . ?
C8 C7 C24 179.4(2) . . ?
C7 C8 C9 178.8(2) . . ?
O2 C9 C8 124.3(2) . . ?
O2 C9 H9 127.9(11) . . ?
C8 C9 H9 107.5(11) . . ?
C12 C11 C16 118.63(17) . . ?
C12 C11 C1 121.46(15) . . ?
C16 C11 C1 119.91(15) . . ?
C13 C12 C11 120.55(17) . . ?
C13 C12 H12 119.2(15) . . ?
C11 C12 H12 120.2(15) . . ?
C12 C13 C14 121.82(17) . . ?
C12 C13 H13 117.5(15) . . ?
C14 C13 H13 120.7(15) . . ?
C13 C14 C15 116.70(16) . . ?
C13 C14 C3 121.86(15) . . ?
C15 C14 C3 121.38(15) . . ?
C16 C15 C14 121.99(17) . . ?
C16 C15 H15 119.6(13) . . ?
C14 C15 H15 118.4(13) . . ?
C15 C16 C11 120.30(17) . . ?
C15 C16 H16 123.9(13) . . ?
C11 C16 H16 115.8(13) . . ?
C26 C21 C22 119.68(16) . . ?
C26 C21 C2 120.17(15) . . ?
C22 C21 C2 120.13(15) . . ?
C23 C22 C21 120.00(16) . . ?
C23 C22 H22 121.8(12) . . ?
C21 C22 H22 118.3(12) . . ?
C22 C23 C24 120.84(17) . . ?
C22 C23 H23 120.0(13) . . ?
C24 C23 H23 119.1(13) . . ?
C23 C24 C25 119.06(16) . . ?
C23 C24 C7 119.63(17) . . ?
C25 C24 C7 121.30(16) . . ?
C26 C25 C24 120.16(16) . . ?
C26 C25 H25 122.1(12) . . ?
C24 C25 H25 117.6(12) . . ?
C25 C26 C21 120.25(16) . . ?
C25 C26 H26 121.3(11) . . ?
C21 C26 H26 118.4(11) . . ?

loop_
_geom_bond_atom_site_label_1
_geom_bond_atom_site_label_2
_geom_bond_distance
_geom_bond_site_symmetry_2
_geom_bond_publ_flag
O1 C1 1.367(2) . ?
O1 C2 1.3685(19) . ?
O2 C9 1.192(3) . ?
N1 C1 1.292(2) . ?
N1 N2 1.403(2) . ?
N2 C2 1.289(2) . ?
C1 C11 1.452(2) . ?
C2 C21 1.451(2) . ?
C3 C4 1.529(2) . ?
C3 C6 1.529(3) . ?
C3 C14 1.533(2) . ?
C3 C5 1.535(3) . ?
C4 H41 1.00(2) . ?
C4 H42 0.95(2) . ?
C4 H43 1.00(2) . ?
C5 H51 0.98(3) . ?
C5 H52 0.99(2) . ?
C5 H53 1.03(3) . ?
C6 H61 0.97(2) . ?
C6 H62 1.03(2) . ?
C6 H63 1.00(3) . ?
C7 C8 1.206(3) . ?
C7 C24 1.430(2) . ?
C8 C9 1.445(3) . ?
C9 H9 1.12(2) . ?
C11 C12 1.389(2) . ?
C11 C16 1.390(2) . ?
C12 C13 1.383(3) . ?
C12 H12 0.96(2) . ?
C13 C14 1.391(2) . ?
C13 H13 0.90(2) . ?
C14 C15 1.401(2) . ?
C15 C16 1.379(3) . ?
C15 H15 1.00(2) . ?
C16 H16 0.94(2) . ?
C21 C26 1.398(2) . ?
C21 C22 1.400(2) . ?
C22 C23 1.374(2) . ?
C22 H22 0.98(2) . ?
C23 C24 1.399(2) . ?
C23 H23 1.01(2) . ?
C24 C25 1.406(3) . ?
C25 C26 1.381(3) . ?
C25 H25 0.96(2) . ?
C26 H26 0.925(19) . ?

loop_
_cod_related_entry_id
_cod_related_entry_database
_cod_related_entry_code
1 ChemSpider 4052379
